data_7713414
loop_
_publ_author_name
'Luo, Lisiteng'
'Wen, Xuemei'
'Cheng, Juan'
'Li, Jing'
'Zeng, Hongmei'
'Zou, Guohong'
'Lin, Zhien'

_publ_section_title
;
 Solvent-free synthesis of magnesium phosphite-oxalates showing
 second-harmonic generation responses
;
_journal_name_full 'Dalton Transactions'
_journal_paper_doi 10.1039/D3DT01885G
_journal_year 2023
_chemical_absolute_configuration ad
_chemical_formula_moiety 'C4 H4 Mg2 O14 P2, H2 O, C7 H20 N2'
_chemical_formula_sum 'C11 H26 Mg2 N2 O15 P2'
_chemical_formula_weight 536.90
_space_group_crystal_system triclinic
_space_group_IT_number 1
_space_group_name_Hall 'P 1'
_space_group_name_H-M_alt 'P 1'
_atom_sites_solution_hydrogens mixed
_atom_sites_solution_primary dual
_audit_creation_date 2022-06-07
_audit_creation_method
;
Olex2 1.5
(compiled 2022.04.07 svn.rca3783a0 for OlexSys, GUI svn.r6498)
;
_audit_update_record
;
2023-06-16 deposited with the CCDC.	2023-07-06 downloaded from the CCDC.
;
_cell_angle_alpha 110.668(6)
_cell_angle_beta 104.445(6)
_cell_angle_gamma 107.384(6)
_cell_formula_units_Z 1
_cell_length_a 8.2680(6)
_cell_length_b 8.8920(6)
_cell_length_c 9.5432(6)
_cell_measurement_reflns_used 2566
_cell_measurement_temperature 293(2)
_cell_measurement_theta_max 27.4960
_cell_measurement_theta_min 4.0070
_cell_volume 574.86(9)
_computing_cell_refinement
;
CrysAlisPro, Agilent Technologies,
Version 1.171.37.33 (release 27-03-2014 CrysAlis171 .NET)
(compiled Mar 27 2014,17:12:48)
;
_computing_data_collection
;
CrysAlisPro, Agilent Technologies,
Version 1.171.37.33 (release 27-03-2014 CrysAlis171 .NET)
(compiled Mar 27 2014,17:12:48)
;
_computing_data_reduction
;
CrysAlisPro, Agilent Technologies,
Version 1.171.37.33 (release 27-03-2014 CrysAlis171 .NET)
(compiled Mar 27 2014,17:12:48)
;
_computing_molecular_graphics 'Olex2 1.5 (Dolomanov et al., 2009)'
_computing_publication_material 'Olex2 1.5 (Dolomanov et al., 2009)'
_computing_structure_refinement 'SHELXL 2014/1 (Sheldrick, 2015)'
_computing_structure_solution 'SHELXT  (Sheldrick, 2015)'
_diffrn_ambient_temperature 293(2)
_diffrn_detector 'CCD plate'
_diffrn_detector_area_resol_mean 15.9595
_diffrn_detector_type EosS2
_diffrn_measured_fraction_theta_full 0.997
_diffrn_measured_fraction_theta_max 0.997
_diffrn_measurement_details
;
#__ type_ start__ end____ width___ exp.time_
  1 omega   -1.00   83.00   1.0000    1.0000
omega____ theta____ kappa____ phi______ frames
    -       15.7256   57.0000  -60.0000 84

#__ type_ start__ end____ width___ exp.time_
  2 omega  -20.00   55.00   1.0000    1.0000
omega____ theta____ kappa____ phi______ frames
    -       15.7256  -99.0000   90.0000 75

#__ type_ start__ end____ width___ exp.time_
  3 omega  -20.00   55.00   1.0000    1.0000
omega____ theta____ kappa____ phi______ frames
    -       15.7256  -99.0000 -180.0000 75

#__ type_ start__ end____ width___ exp.time_
  4 omega  -11.00   83.00   1.0000    1.0000
omega____ theta____ kappa____ phi______ frames
    -       15.7256   77.0000   30.0000 94

#__ type_ start__ end____ width___ exp.time_
  5 omega   35.00   88.00   1.0000    1.0000
omega____ theta____ kappa____ phi______ frames
    -       15.7256  178.0000 -180.0000 53

#__ type_ start__ end____ width___ exp.time_
  6 omega  -54.00   85.00   1.0000    1.0000
omega____ theta____ kappa____ phi______ frames
    -       15.7256    0.0000  -90.0000 139

#__ type_ start__ end____ width___ exp.time_
  7 omega  -52.00   20.00   1.0000    1.0000
omega____ theta____ kappa____ phi______ frames
    -       15.7256  -57.0000 -120.0000 72
;
_diffrn_measurement_device 'four-circle diffractometer'
_diffrn_measurement_device_type 'New Gemini, Dual, Cu at zero, EosS2'
_diffrn_measurement_method '\w scans'
_diffrn_orient_matrix_UB_11 0.0187346000
_diffrn_orient_matrix_UB_12 0.0866146000
_diffrn_orient_matrix_UB_13 0.0082675000
_diffrn_orient_matrix_UB_21 -0.0929818000
_diffrn_orient_matrix_UB_22 -0.0161065000
_diffrn_orient_matrix_UB_23 -0.0120955000
_diffrn_orient_matrix_UB_31 0.0245127000
_diffrn_orient_matrix_UB_32 0.0335734000
_diffrn_orient_matrix_UB_33 0.0853211000
_diffrn_radiation_monochromator graphite
_diffrn_radiation_probe x-ray
_diffrn_radiation_type 'Mo K\a'
_diffrn_radiation_wavelength 0.71073
_diffrn_reflns_av_R_equivalents 0.0297
_diffrn_reflns_av_unetI/netI 0.0529
_diffrn_reflns_Laue_measured_fraction_full 0.997
_diffrn_reflns_Laue_measured_fraction_max 0.997
_diffrn_reflns_limit_h_max 10
_diffrn_reflns_limit_h_min -10
_diffrn_reflns_limit_k_max 11
_diffrn_reflns_limit_k_min -11
_diffrn_reflns_limit_l_max 11
_diffrn_reflns_limit_l_min -11
_diffrn_reflns_number 7053
_diffrn_reflns_point_group_measured_fraction_full 0.946
_diffrn_reflns_point_group_measured_fraction_max 0.933
_diffrn_reflns_theta_full 25.242
_diffrn_reflns_theta_max 26.371
_diffrn_reflns_theta_min 3.777
_diffrn_source 'Enhance (Mo) X-ray Source'
_exptl_absorpt_coefficient_mu 0.317
_exptl_absorpt_correction_T_max 1.00000
_exptl_absorpt_correction_T_min 0.90918
_exptl_absorpt_correction_type multi-scan
_exptl_absorpt_process_details
;
CrysAlisPro, Agilent Technologies,
Version 1.171.37.33 (release 27-03-2014 CrysAlis171 .NET)
(compiled Mar 27 2014,17:12:48)
Empirical absorption correction using spherical harmonics,
 implemented in SCALE3 ABSPACK scaling algorithm.
;
_exptl_crystal_colour 'clear colourless'
_exptl_crystal_colour_lustre clear
_exptl_crystal_colour_primary colourless
_exptl_crystal_density_diffrn 1.551
_exptl_crystal_density_method 'not measured'
_exptl_crystal_description block
_exptl_crystal_F_000 280
_exptl_crystal_size_max 0.36
_exptl_crystal_size_mid 0.32
_exptl_crystal_size_min 0.28
_refine_diff_density_max 0.214
_refine_diff_density_min -0.252
_refine_diff_density_rms 0.044
_refine_ls_abs_structure_details
;
 Flack x determined using 1720 quotients [(I+)-(I-)]/[(I+)+(I-)]
 (Parsons, Flack and Wagner, Acta Cryst. B69 (2013) 249-259).
;
_refine_ls_abs_structure_Flack 0.04(7)
_refine_ls_extinction_method none
_refine_ls_goodness_of_fit_ref 1.027
_refine_ls_hydrogen_treatment constr
_refine_ls_matrix_type full
_refine_ls_number_parameters 298
_refine_ls_number_reflns 4394
_refine_ls_number_restraints 3
_refine_ls_restrained_S_all 1.026
_refine_ls_R_factor_all 0.0397
_refine_ls_R_factor_gt 0.0354
_refine_ls_shift/su_max 0.000
_refine_ls_shift/su_mean 0.000
_refine_ls_structure_factor_coef Fsqd
_refine_ls_weighting_details 'w=1/[\s^2^(Fo^2^)+(0.0279P)^2^+0.0476P] where P=(Fo^2^+2Fc^2^)/3'
_refine_ls_weighting_scheme calc
_refine_ls_wR_factor_gt 0.0750
_refine_ls_wR_factor_ref 0.0791
_reflns_Friedel_coverage 0.871
_reflns_Friedel_fraction_full 0.895
_reflns_Friedel_fraction_max 0.868
_reflns_number_gt 4072
_reflns_number_total 4394
_reflns_threshold_expression 'I > 2\s(I)'
_cod_data_source_file d3dt01885g2.cif
_cod_data_source_block 2
_cod_original_cell_volume 574.86(7)
_cod_database_code 7713414
_shelxl_version_number 2014-1
_shelx_space_group_comment
;
The symmetry employed for this shelxl refinement is uniquely defined
by the following loop, which should always be used as a source of
symmetry information in preference to the above space-group names.
They are only intended as comments.
;
_shelx_estimated_absorpt_t_max 0.917
_shelx_estimated_absorpt_t_min 0.895
_olex2_refinement_description
;
1. Fixed Uiso
 At 1.2 times of:
  All C(H,H) groups, All N(H) groups
 At 1.5 times of:
  All C(H,H,H) groups, All O(H) groups, All O(H,H) groups, All P(H) groups
2.a Riding coordinates:
 P1(H1A), P2(H2A)
2.b Free rotating group:
 OW1(HW1A,HW1B)
2.c Ternary CH refined with riding coordinates:
 N1(H1), N2(H2)
2.d Secondary CH2 refined with riding coordinates:
 C5(H5A,H5B), C6(H6A,H6B), C7(H7A,H7B)
2.e Idealised Me refined as rotating group:
 C8(H8A,H8B,H8C), C9(H9A,H9B,H9C), C10(H10A,H10B,H10C), C11(H11A,H11B,H11C)
2.f Idealised tetrahedral OH refined as rotating group:
 O3(H3), O6(H6)
;
_olex2_submission_special_instructions 'No special instructions were received'

loop_
_space_group_symop_operation_xyz
'x, y, z'

loop_
_atom_site_label
_atom_site_type_symbol
_atom_site_fract_x
_atom_site_fract_y
_atom_site_fract_z
_atom_site_U_iso_or_equiv
_atom_site_adp_type
_atom_site_occupancy
_atom_site_site_symmetry_order
_atom_site_calc_flag
_atom_site_refinement_flags_posn
_atom_site_refinement_flags_adp
_atom_site_refinement_flags_occupancy
_atom_site_disorder_assembly
_atom_site_disorder_group
P1 P 0.94063(15) 0.94523(15) 0.87631(13) 0.0335(3) Uani 1 1 d . . . . .
H1A H 0.9557 0.7888 0.8149 0.050 Uiso 1 1 d R U . . .
P2 P 0.46612(14) 0.51703(13) 0.44510(12) 0.0302(2) Uani 1 1 d . . . . .
H2A H 0.6155 0.5243 0.5520 0.045 Uiso 1 1 d R U . . .
Mg1 Mg 0.58038(16) 0.93940(16) 0.61745(14) 0.0239(3) Uani 1 1 d . . . . .
Mg2 Mg 0.37455(16) 0.12909(15) 0.13433(13) 0.0228(3) Uani 1 1 d . . . . .
O1 O 0.8290(4) 0.9642(5) 0.7434(4) 0.0478(9) Uani 1 1 d . . . . .
O2 O 1.1326(4) 1.0912(4) 0.9731(3) 0.0325(6) Uani 1 1 d . . . . .
O3 O 0.8400(6) 0.9160(6) 0.9871(5) 0.0804(14) Uani 1 1 d . . . . .
H3 H 0.8650 1.0124 1.0614 0.121 Uiso 1 1 calc R U . . .
O4 O 0.5114(4) 0.6917(4) 0.4457(3) 0.0373(7) Uani 1 1 d . . . . .
O5 O 0.3921(5) 0.3613(4) 0.2845(4) 0.0430(8) Uani 1 1 d . . . . .
O6 O 0.3222(5) 0.4852(4) 0.5262(4) 0.0537(10) Uani 1 1 d . . . . .
H6 H 0.3507 0.5776 0.6070 0.081 Uiso 1 1 calc R U . . .
O7 O 0.6944(4) 1.0806(4) 0.5056(3) 0.0301(6) Uani 1 1 d . . . . .
O8 O 0.6157(4) 1.1557(4) 0.3075(3) 0.0311(6) Uani 1 1 d . . . . .
O9 O 0.3413(4) 0.9341(4) 0.4588(3) 0.0294(6) Uani 1 1 d . . . . .
O10 O 0.2592(4) 0.9886(4) 0.2469(3) 0.0309(7) Uani 1 1 d . . . . .
O11 O 0.5303(4) 0.2397(4) 0.0275(3) 0.0291(6) Uani 1 1 d . . . . .
O12 O 0.6027(4) 0.1615(4) -0.1895(3) 0.0338(7) Uani 1 1 d . . . . .
O13 O 0.3578(4) -0.1048(3) -0.0517(3) 0.0293(6) Uani 1 1 d . . . . .
O14 O 0.4210(4) -0.1797(3) -0.2753(3) 0.0295(6) Uani 1 1 d . . . . .
C1 C 0.5825(5) 1.0868(5) 0.3969(4) 0.0234(8) Uani 1 1 d . . . . .
C2 C 0.3754(5) 0.9964(5) 0.3651(4) 0.0237(8) Uani 1 1 d . . . . .
C3 C 0.5309(5) 0.1283(5) -0.0978(4) 0.0252(8) Uani 1 1 d . . . . .
C4 C 0.4279(5) -0.0708(5) -0.1432(5) 0.0232(8) Uani 1 1 d . . . . .
OW1 O 0.9460(6) 0.1783(6) 0.2713(6) 0.0791(13) Uani 1 1 d G . . . .
HW1A H 1.0447 0.2529 0.3551 0.119 Uiso 1 1 d G U . . .
HW1B H 0.8541 0.1914 0.2891 0.119 Uiso 1 1 d G U . . .
N1 N -0.0285(5) 0.7011(5) 0.3129(4) 0.0389(9) Uani 1 1 d . . . . .
H1 H 0.1034 0.7818 0.3672 0.047 Uiso 1 1 calc R U . . .
N2 N 0.1935(5) 0.3891(4) -0.0849(4) 0.0339(8) Uani 1 1 d . . . . .
H2 H 0.1832 0.3000 -0.0456 0.041 Uiso 1 1 calc R U . . .
C5 C -0.0709(6) 0.5986(6) 0.1358(5) 0.0378(10) Uani 1 1 d . . . . .
H5A H -0.0622 0.6776 0.0864 0.045 Uiso 1 1 calc R U . . .
H5B H -0.1965 0.5064 0.0814 0.045 Uiso 1 1 calc R U . . .
C6 C 0.0619(7) 0.5142(6) 0.1121(5) 0.0398(10) Uani 1 1 d . . . . .
H6A H 0.1868 0.5991 0.1894 0.048 Uiso 1 1 calc R U . . .
H6B H 0.0297 0.4119 0.1323 0.048 Uiso 1 1 calc R U . . .
C7 C 0.0525(6) 0.4571(6) -0.0604(5) 0.0380(10) Uani 1 1 d . . . . .
H7A H -0.0698 0.3646 -0.1366 0.046 Uiso 1 1 calc R U . . .
H7B H 0.0722 0.5574 -0.0835 0.046 Uiso 1 1 calc R U . . .
C8 C -0.1334(8) 0.8128(7) 0.3379(7) 0.0584(14) Uani 1 1 d . . . . .
H8A H -0.1082 0.8883 0.2874 0.088 Uiso 1 1 calc R U . . .
H8B H -0.0959 0.8845 0.4527 0.088 Uiso 1 1 calc R U . . .
H8C H -0.2633 0.7370 0.2896 0.088 Uiso 1 1 calc R U . . .
C9 C -0.0632(9) 0.5845(8) 0.3923(7) 0.0586(14) Uani 1 1 d . . . . .
H9A H -0.1901 0.4991 0.3375 0.088 Uiso 1 1 calc R U . . .
H9B H -0.0371 0.6556 0.5047 0.088 Uiso 1 1 calc R U . . .
H9C H 0.0152 0.5237 0.3857 0.088 Uiso 1 1 calc R U . . .
C10 C 0.1561(8) 0.3008(7) -0.2616(6) 0.0557(14) Uani 1 1 d . . . . .
H10A H 0.0342 0.2052 -0.3199 0.084 Uiso 1 1 calc R U . . .
H10B H 0.2452 0.2545 -0.2758 0.084 Uiso 1 1 calc R U . . .
H10C H 0.1647 0.3856 -0.3029 0.084 Uiso 1 1 calc R U . . .
C11 C 0.3852(6) 0.5330(6) 0.0094(6) 0.0434(11) Uani 1 1 d . . . . .
H11A H 0.3951 0.6277 -0.0191 0.065 Uiso 1 1 calc R U . . .
H11B H 0.4708 0.4864 -0.0163 0.065 Uiso 1 1 calc R U . . .
H11C H 0.4133 0.5775 0.1241 0.065 Uiso 1 1 calc R U . . .

loop_
_atom_site_aniso_label
_atom_site_aniso_U_11
_atom_site_aniso_U_22
_atom_site_aniso_U_33
_atom_site_aniso_U_23
_atom_site_aniso_U_13
_atom_site_aniso_U_12
P1 0.0288(6) 0.0334(6) 0.0315(6) 0.0164(5) 0.0035(5) 0.0101(5)
P2 0.0315(6) 0.0290(5) 0.0263(6) 0.0086(4) 0.0111(5) 0.0134(5)
Mg1 0.0229(7) 0.0267(7) 0.0197(6) 0.0106(5) 0.0076(5) 0.0085(6)
Mg2 0.0242(7) 0.0245(7) 0.0186(7) 0.0092(5) 0.0080(5) 0.0105(5)
O1 0.0293(17) 0.074(3) 0.0422(19) 0.0349(18) 0.0077(15) 0.0211(18)
O2 0.0240(15) 0.0348(16) 0.0284(15) 0.0140(13) 0.0004(12) 0.0087(13)
O3 0.051(2) 0.108(4) 0.052(2) 0.044(2) 0.011(2) -0.005(2)
O4 0.0487(19) 0.0274(15) 0.0323(16) 0.0087(12) 0.0222(15) 0.0130(14)
O5 0.056(2) 0.0318(17) 0.0356(17) 0.0062(14) 0.0198(16) 0.0216(16)
O6 0.076(3) 0.0292(17) 0.057(2) 0.0146(16) 0.048(2) 0.0136(17)
O7 0.0221(15) 0.0419(18) 0.0271(15) 0.0215(14) 0.0064(12) 0.0109(14)
O8 0.0227(14) 0.0435(17) 0.0336(15) 0.0258(13) 0.0123(12) 0.0118(13)
O9 0.0207(15) 0.0379(16) 0.0311(16) 0.0216(13) 0.0106(12) 0.0073(13)
O10 0.0208(14) 0.0417(18) 0.0324(16) 0.0224(14) 0.0088(13) 0.0114(13)
O11 0.0364(16) 0.0227(14) 0.0251(14) 0.0079(11) 0.0161(12) 0.0093(12)
O12 0.0419(17) 0.0264(15) 0.0289(15) 0.0114(12) 0.0187(14) 0.0073(13)
O13 0.0376(17) 0.0267(15) 0.0302(15) 0.0156(13) 0.0194(14) 0.0141(13)
O14 0.0372(17) 0.0246(14) 0.0244(15) 0.0088(12) 0.0158(13) 0.0106(13)
C1 0.0209(19) 0.028(2) 0.021(2) 0.0099(16) 0.0085(16) 0.0106(16)
C2 0.0203(19) 0.024(2) 0.023(2) 0.0100(17) 0.0067(17) 0.0080(16)
C3 0.025(2) 0.028(2) 0.023(2) 0.0121(17) 0.0087(17) 0.0112(17)
C4 0.0233(19) 0.0221(19) 0.0213(19) 0.0082(16) 0.0070(16) 0.0096(16)
OW1 0.057(3) 0.072(3) 0.106(4) 0.027(2) 0.053(3) 0.023(2)
N1 0.0272(19) 0.0309(19) 0.052(2) 0.0131(17) 0.0183(18) 0.0096(16)
N2 0.034(2) 0.0303(19) 0.038(2) 0.0187(16) 0.0142(17) 0.0114(16)
C5 0.026(2) 0.033(2) 0.046(3) 0.015(2) 0.010(2) 0.0107(19)
C6 0.039(3) 0.039(3) 0.038(3) 0.014(2) 0.012(2) 0.020(2)
C7 0.028(2) 0.043(3) 0.042(3) 0.022(2) 0.010(2) 0.014(2)
C8 0.050(3) 0.061(3) 0.081(4) 0.032(3) 0.037(3) 0.036(3)
C9 0.070(4) 0.059(3) 0.062(4) 0.037(3) 0.035(3) 0.028(3)
C10 0.052(3) 0.064(3) 0.041(3) 0.020(3) 0.023(3) 0.014(3)
C11 0.031(2) 0.040(3) 0.057(3) 0.024(2) 0.014(2) 0.013(2)

loop_
_atom_type_symbol
_atom_type_description
_atom_type_scat_dispersion_real
_atom_type_scat_dispersion_imag
_atom_type_scat_source
C C 0.0033 0.0016 'International Tables Vol C Tables 4.2.6.8 and 6.1.1.4'
H H 0.0000 0.0000 'International Tables Vol C Tables 4.2.6.8 and 6.1.1.4'
Mg Mg 0.0486 0.0363 'International Tables Vol C Tables 4.2.6.8 and 6.1.1.4'
N N 0.0061 0.0033 'International Tables Vol C Tables 4.2.6.8 and 6.1.1.4'
O O 0.0106 0.0060 'International Tables Vol C Tables 4.2.6.8 and 6.1.1.4'
P P 0.1023 0.0942 'International Tables Vol C Tables 4.2.6.8 and 6.1.1.4'

loop_
_geom_angle_atom_site_label_1
_geom_angle_atom_site_label_2
_geom_angle_atom_site_label_3
_geom_angle
_geom_angle_site_symmetry_1
_geom_angle_site_symmetry_3
_geom_angle_publ_flag
O1 P1 H1A 109.9 . . ?
O1 P1 O2 114.1(2) . . ?
O1 P1 O3 112.0(2) . . ?
O2 P1 H1A 107.5 . . ?
O2 P1 O3 111.9(2) . . ?
O3 P1 H1A 100.6 . . ?
O4 P2 H2A 109.4 . . ?
O4 P2 O6 109.70(17) . . ?
O5 P2 H2A 111.2 . . ?
O5 P2 O4 116.15(18) . . ?
O5 P2 O6 108.02(19) . . ?
O6 P2 H2A 101.3 . . ?
O1 Mg1 O4 92.32(14) . . ?
O1 Mg1 O7 91.19(13) . . ?
O1 Mg1 O9 169.05(12) . . ?
O1 Mg1 O12 92.41(14) . 1_566 ?
O1 Mg1 O14 99.92(13) . 1_566 ?
O1 Mg1 C1 114.08(12) . . ?
O1 Mg1 C3 94.04(12) . 1_566 ?
O4 Mg1 O7 98.03(11) . . ?
O4 Mg1 O9 87.68(13) . . ?
O4 Mg1 O12 165.84(13) . 1_566 ?
O4 Mg1 O14 88.02(11) . 1_566 ?
O4 Mg1 C1 93.82(11) . . ?
O4 Mg1 C3 142.90(13) . 1_566 ?
O7 Mg1 O9 77.98(10) . . ?
O7 Mg1 O12 95.21(12) . 1_566 ?
O7 Mg1 O14 167.15(13) . 1_566 ?
O7 Mg1 C1 23.05(10) . . ?
O7 Mg1 C3 118.31(12) . 1_566 ?
O9 Mg1 C1 55.03(10) . . ?
O9 Mg1 C3 92.54(11) . 1_566 ?
O12 Mg1 O9 90.18(12) 1_566 . ?
O12 Mg1 O14 78.02(11) 1_566 1_566 ?
O12 Mg1 C1 96.42(11) 1_566 . ?
O12 Mg1 C3 23.24(11) 1_566 1_566 ?
O14 Mg1 O9 91.03(11) 1_566 . ?
O14 Mg1 C1 145.82(12) 1_566 . ?
O14 Mg1 C3 54.88(11) 1_566 1_566 ?
C1 Mg1 C3 116.43(11) . 1_566 ?
O2 Mg2 O8 175.87(12) 1_444 1_545 ?
O2 Mg2 O10 97.35(11) 1_444 1_545 ?
O2 Mg2 O11 93.03(12) 1_444 . ?
O2 Mg2 O13 87.74(12) 1_444 . ?
O2 Mg2 C2 120.95(12) 1_444 1_545 ?
O2 Mg2 C3 89.28(11) 1_444 . ?
O2 Mg2 C4 86.65(12) 1_444 . ?
O5 Mg2 O2 88.28(13) . 1_444 ?
O5 Mg2 O8 92.60(13) . 1_545 ?
O5 Mg2 O10 95.30(12) . 1_545 ?
O5 Mg2 O11 93.61(13) . . ?
O5 Mg2 O13 171.56(13) . . ?
O5 Mg2 C2 93.29(12) . 1_545 ?
O5 Mg2 C3 117.05(13) . . ?
O5 Mg2 C4 148.43(14) . . ?
O8 Mg2 O13 91.90(12) 1_545 . ?
O8 Mg2 C2 54.98(11) 1_545 1_545 ?
O8 Mg2 C3 93.91(11) 1_545 . ?
O8 Mg2 C4 94.68(11) 1_545 . ?
O10 Mg2 O8 78.54(11) 1_545 1_545 ?
O10 Mg2 O13 92.59(11) 1_545 . ?
O10 Mg2 C2 23.69(11) 1_545 1_545 ?
O10 Mg2 C3 147.20(12) 1_545 . ?
O10 Mg2 C4 116.25(12) 1_545 . ?
O11 Mg2 O8 90.95(12) . 1_545 ?
O11 Mg2 O10 166.50(12) . 1_545 ?
O11 Mg2 O13 79.18(10) . . ?
O11 Mg2 C2 145.50(13) . 1_545 ?
O11 Mg2 C3 23.86(11) . . ?
O11 Mg2 C4 55.64(11) . . ?
O13 Mg2 C2 95.14(10) . 1_545 ?
O13 Mg2 C3 55.46(10) . . ?
O13 Mg2 C4 23.72(10) . . ?
C2 Mg2 C4 115.90(12) 1_545 . ?
C3 Mg2 C2 138.58(11) . 1_545 ?
C3 Mg2 C4 31.82(10) . . ?
P1 O1 Mg1 147.2(2) . . ?
P1 O2 Mg2 136.21(18) . 1_666 ?
P1 O3 H3 109.5 . . ?
P2 O4 Mg1 133.77(17) . . ?
P2 O5 Mg2 153.0(2) . . ?
P2 O6 H6 109.5 . . ?
C1 O7 Mg1 115.6(3) . . ?
C1 O8 Mg2 113.8(2) . 1_565 ?
C2 O9 Mg1 112.9(2) . . ?
C2 O10 Mg2 114.1(3) . 1_565 ?
C3 O11 Mg2 114.5(2) . . ?
C3 O12 Mg1 115.1(3) . 1_544 ?
C4 O13 Mg2 112.0(2) . . ?
C4 O14 Mg1 114.4(2) . 1_544 ?
O7 C1 Mg1 41.33(18) . . ?
O7 C1 O8 127.7(4) . . ?
O7 C1 C2 116.6(3) . . ?
O8 C1 Mg1 168.7(3) . . ?
O8 C1 C2 115.8(3) . . ?
C2 C1 Mg1 75.28(18) . . ?
O9 C2 Mg2 167.9(3) . 1_565 ?
O9 C2 C1 116.3(3) . . ?
O10 C2 Mg2 42.20(18) . 1_565 ?
O10 C2 O9 126.3(4) . . ?
O10 C2 C1 117.4(3) . . ?
C1 C2 Mg2 75.51(18) . 1_565 ?
Mg2 C3 Mg1 150.19(16) . 1_544 ?
O11 C3 Mg1 168.1(3) . 1_544 ?
O11 C3 Mg2 41.69(18) . . ?
O11 C3 C4 116.3(3) . . ?
O12 C3 Mg1 41.66(18) . 1_544 ?
O12 C3 Mg2 167.5(3) . . ?
O12 C3 O11 126.5(4) . . ?
O12 C3 C4 117.2(3) . . ?
C4 C3 Mg1 75.58(18) . 1_544 ?
C4 C3 Mg2 74.69(17) . . ?
O13 C4 Mg2 44.32(18) . . ?
O13 C4 O14 127.6(4) . . ?
O13 C4 C3 117.6(3) . . ?
O14 C4 Mg2 169.4(3) . . ?
O14 C4 C3 114.7(3) . . ?
C3 C4 Mg2 73.49(17) . . ?
HW1A OW1 HW1B 109.4 . . ?
C5 N1 H1 107.5 . . ?
C5 N1 C8 111.2(4) . . ?
C8 N1 H1 107.5 . . ?
C9 N1 H1 107.5 . . ?
C9 N1 C5 112.5(4) . . ?
C9 N1 C8 110.5(4) . . ?
C7 N2 H2 108.0 . . ?
C10 N2 H2 108.0 . . ?
C10 N2 C7 110.3(4) . . ?
C10 N2 C11 110.4(3) . . ?
C11 N2 H2 108.0 . . ?
C11 N2 C7 112.0(3) . . ?
N1 C5 H5A 109.4 . . ?
N1 C5 H5B 109.4 . . ?
N1 C5 C6 111.2(4) . . ?
H5A C5 H5B 108.0 . . ?
C6 C5 H5A 109.4 . . ?
C6 C5 H5B 109.4 . . ?
C5 C6 H6A 109.7 . . ?
C5 C6 H6B 109.7 . . ?
H6A C6 H6B 108.2 . . ?
C7 C6 C5 110.0(4) . . ?
C7 C6 H6A 109.7 . . ?
C7 C6 H6B 109.7 . . ?
N2 C7 C6 111.9(3) . . ?
N2 C7 H7A 109.2 . . ?
N2 C7 H7B 109.2 . . ?
C6 C7 H7A 109.2 . . ?
C6 C7 H7B 109.2 . . ?
H7A C7 H7B 107.9 . . ?
N1 C8 H8A 109.5 . . ?
N1 C8 H8B 109.5 . . ?
N1 C8 H8C 109.5 . . ?
H8A C8 H8B 109.5 . . ?
H8A C8 H8C 109.5 . . ?
H8B C8 H8C 109.5 . . ?
N1 C9 H9A 109.5 . . ?
N1 C9 H9B 109.5 . . ?
N1 C9 H9C 109.5 . . ?
H9A C9 H9B 109.5 . . ?
H9A C9 H9C 109.5 . . ?
H9B C9 H9C 109.5 . . ?
N2 C10 H10A 109.5 . . ?
N2 C10 H10B 109.5 . . ?
N2 C10 H10C 109.5 . . ?
H10A C10 H10B 109.5 . . ?
H10A C10 H10C 109.5 . . ?
H10B C10 H10C 109.5 . . ?
N2 C11 H11A 109.5 . . ?
N2 C11 H11B 109.5 . . ?
N2 C11 H11C 109.5 . . ?
H11A C11 H11B 109.5 . . ?
H11A C11 H11C 109.5 . . ?
H11B C11 H11C 109.5 . . ?

loop_
_geom_bond_atom_site_label_1
_geom_bond_atom_site_label_2
_geom_bond_distance
_geom_bond_site_symmetry_2
_geom_bond_publ_flag
P1 H1A 1.3634 . ?
P1 O1 1.466(3) . ?
P1 O2 1.500(3) . ?
P1 O3 1.543(4) . ?
P2 H2A 1.3596 . ?
P2 O4 1.482(3) . ?
P2 O5 1.473(3) . ?
P2 O6 1.583(3) . ?
Mg1 O1 2.007(3) . ?
Mg1 O4 2.024(3) . ?
Mg1 O7 2.084(3) . ?
Mg1 O9 2.146(3) . ?
Mg1 O12 2.091(3) 1_566 ?
Mg1 O14 2.124(3) 1_566 ?
Mg1 C1 2.846(4) . ?
Mg1 C3 2.849(4) 1_566 ?
Mg2 O2 2.044(3) 1_444 ?
Mg2 O5 1.992(3) . ?
Mg2 O8 2.136(3) 1_545 ?
Mg2 O10 2.091(3) 1_545 ?
Mg2 O11 2.067(3) . ?
Mg2 O13 2.144(3) . ?
Mg2 C2 2.841(4) 1_545 ?
Mg2 C3 2.829(4) . ?
Mg2 C4 2.846(4) . ?
O2 Mg2 2.044(3) 1_666 ?
O3 H3 0.8200 . ?
O6 H6 0.8200 . ?
O7 C1 1.236(4) . ?
O8 Mg2 2.136(3) 1_565 ?
O8 C1 1.251(4) . ?
O9 C2 1.252(4) . ?
O10 Mg2 2.091(3) 1_565 ?
O10 C2 1.251(4) . ?
O11 C3 1.257(4) . ?
O12 Mg1 2.091(3) 1_544 ?
O12 C3 1.241(4) . ?
O13 C4 1.234(4) . ?
O14 Mg1 2.124(3) 1_544 ?
O14 C4 1.264(4) . ?
C1 C2 1.554(5) . ?
C2 Mg2 2.841(4) 1_565 ?
C3 Mg1 2.849(4) 1_544 ?
C3 C4 1.556(5) . ?
OW1 HW1A 0.8501 . ?
OW1 HW1B 0.8501 . ?
N1 H1 0.9800 . ?
N1 C5 1.495(5) . ?
N1 C8 1.499(6) . ?
N1 C9 1.488(6) . ?
N2 H2 0.9800 . ?
N2 C7 1.496(5) . ?
N2 C10 1.489(5) . ?
N2 C11 1.491(6) . ?
C5 H5A 0.9700 . ?
C5 H5B 0.9700 . ?
C5 C6 1.522(5) . ?
C6 H6A 0.9700 . ?
C6 H6B 0.9700 . ?
C6 C7 1.515(5) . ?
C7 H7A 0.9700 . ?
C7 H7B 0.9700 . ?
C8 H8A 0.9600 . ?
C8 H8B 0.9600 . ?
C8 H8C 0.9600 . ?
C9 H9A 0.9600 . ?
C9 H9B 0.9600 . ?
C9 H9C 0.9600 . ?
C10 H10A 0.9600 . ?
C10 H10B 0.9600 . ?
C10 H10C 0.9600 . ?
C11 H11A 0.9600 . ?
C11 H11B 0.9600 . ?
C11 H11C 0.9600 . ?

loop_
_geom_hbond_atom_site_label_D
_geom_hbond_atom_site_label_H
_geom_hbond_atom_site_label_A
_geom_hbond_distance_DH
_geom_hbond_distance_HA
_geom_hbond_distance_DA
_geom_hbond_angle_DHA
_geom_hbond_site_symmetry_A
O3 H3 OW1 0.82 1.81 2.586(7) 156.4 1_566
O6 H6 O14 0.82 1.86 2.632(4) 155.6 1_566
OW1 HW1A O6 0.85 2.26 3.084(6) 162.7 1_655
OW1 HW1B O8 0.85 1.96 2.794(5) 165.4 1_545
N1 H1 O9 0.98 1.78 2.763(4) 176.9 .
N2 H2 O2 0.98 1.86 2.820(4) 165.6 1_444

loop_
_geom_torsion_atom_site_label_1
_geom_torsion_atom_site_label_2
_geom_torsion_atom_site_label_3
_geom_torsion_atom_site_label_4
_geom_torsion
_geom_torsion_site_symmetry_1
_geom_torsion_site_symmetry_2
_geom_torsion_site_symmetry_3
_geom_torsion_site_symmetry_4
_geom_torsion_publ_flag
Mg1 O7 C1 O8 -176.4(3) . . . . ?
Mg1 O7 C1 C2 2.6(4) . . . . ?
Mg1 O9 C2 Mg2 -173.1(12) . . . 1_565 ?
Mg1 O9 C2 O10 170.1(3) . . . . ?
Mg1 O9 C2 C1 -8.0(4) . . . . ?
Mg1 O12 C3 Mg2 -164.4(12) 1_544 . . . ?
Mg1 O12 C3 O11 178.4(3) 1_544 . . . ?
Mg1 O12 C3 C4 -2.9(4) 1_544 . . . ?
Mg1 O14 C4 Mg2 146.7(15) 1_544 . . . ?
Mg1 O14 C4 O13 -175.4(3) 1_544 . . . ?
Mg1 O14 C4 C3 7.3(4) 1_544 . . . ?
Mg1 C1 C2 Mg2 -177.45(12) . . . 1_565 ?
Mg1 C1 C2 O9 5.8(3) . . . . ?
Mg1 C1 C2 O10 -172.5(3) . . . . ?
Mg1 C3 C4 Mg2 -177.90(13) 1_544 . . . ?
Mg1 C3 C4 O13 177.3(4) 1_544 . . . ?
Mg1 C3 C4 O14 -5.1(3) 1_544 . . . ?
Mg2 O8 C1 Mg1 167.0(13) 1_565 . . . ?
Mg2 O8 C1 O7 179.2(3) 1_565 . . . ?
Mg2 O8 C1 C2 0.1(4) 1_565 . . . ?
Mg2 O10 C2 O9 174.8(3) 1_565 . . . ?
Mg2 O10 C2 C1 -7.1(4) 1_565 . . . ?
Mg2 O11 C3 Mg1 179.6(12) . . . 1_544 ?
Mg2 O11 C3 O12 174.5(3) . . . . ?
Mg2 O11 C3 C4 -4.2(4) . . . . ?
Mg2 O13 C4 O14 -170.7(3) . . . . ?
Mg2 O13 C4 C3 6.6(4) . . . . ?
Mg2 C3 C4 O13 -4.8(3) . . . . ?
Mg2 C3 C4 O14 172.8(3) . . . . ?
O1 P1 O2 Mg2 -163.9(2) . . . 1_666 ?
O2 P1 O1 Mg1 -140.7(4) . . . . ?
O3 P1 O1 Mg1 -12.3(5) . . . . ?
O3 P1 O2 Mg2 67.7(3) . . . 1_666 ?
O4 P2 O5 Mg2 137.6(4) . . . . ?
O5 P2 O4 Mg1 169.9(2) . . . . ?
O6 P2 O4 Mg1 47.1(3) . . . . ?
O6 P2 O5 Mg2 -98.7(5) . . . . ?
O7 C1 C2 Mg2 -179.2(3) . . . 1_565 ?
O7 C1 C2 O9 4.0(5) . . . . ?
O7 C1 C2 O10 -174.3(4) . . . . ?
O8 C1 C2 Mg2 -0.1(3) . . . 1_565 ?
O8 C1 C2 O9 -176.9(3) . . . . ?
O8 C1 C2 O10 4.8(5) . . . . ?
O11 C3 C4 Mg2 2.9(3) . . . . ?
O11 C3 C4 O13 -1.8(5) . . . . ?
O11 C3 C4 O14 175.7(4) . . . . ?
O12 C3 C4 Mg2 -175.9(3) . . . . ?
O12 C3 C4 O13 179.3(4) . . . . ?
O12 C3 C4 O14 -3.1(5) . . . . ?
N1 C5 C6 C7 -164.0(4) . . . . ?
C5 C6 C7 N2 174.6(4) . . . . ?
C8 N1 C5 C6 168.8(4) . . . . ?
C9 N1 C5 C6 -66.6(5) . . . . ?
C10 N2 C7 C6 168.5(4) . . . . ?
C11 N2 C7 C6 -68.1(4) . . . . ?
